data_4062814
loop_
_publ_author_name
'Jes&#x009C;s R. Berenguer'
'Mar&#x0092;a Bernechea'
'Juan Forni&#x008E;s'
'Ana Garc&#x0092;a'
'Elena Lalinde'

_publ_section_title
;
(p-cymene)Ruthenium(II)(diphenylphosphino)alkyne Complexes: Preparation
of (m-Cl)(m-PPh2CCR) Bridged Ru/Pt Heterobimetallic Complexes.
;
_journal_name_full Organometallics
_journal_paper_doi 10.1021/om049676j
_journal_year 2004
_chemical_formula_sum 'C47 H52 Cl F3 O3 P2 Ru S'
_chemical_formula_weight 952.41
_space_group_IT_number 33
_symmetry_cell_setting orthorhombic
_symmetry_space_group_name_Hall 'P -2n -2ac'
_symmetry_space_group_name_H-M 'P c 21 n'
_cell_angle_alpha 90
_cell_angle_beta 90
_cell_angle_gamma 90
_cell_formula_units_Z 4
_cell_length_a 15.5177(2)
_cell_length_b 16.8310(3)
_cell_length_c 17.4242(3)
_cell_measurement_temperature 223.0(10)
_cell_volume 4550.82(13)
_diffrn_ambient_temperature 223.0(10)
_exptl_crystal_density_diffrn 1.39
_cod_database_code 4062814

loop_
_symmetry_equiv_pos_as_xyz
'x, y, z'
'-x, y+1/2, -z'
'-x+1/2, y, z+1/2'
'x+1/2, y+1/2, -z+1/2'

loop_
_atom_site_label
_atom_site_type_symbol
_atom_site_fract_x
_atom_site_fract_y
_atom_site_fract_z
_atom_site_U_iso_or_equiv
_atom_site_adp_type
_atom_site_occupancy
_atom_site_symmetry_multiplicity
_atom_site_calc_flag
_atom_site_refinement_flags
_atom_site_disorder_assembly
_atom_site_disorder_group
Ru1 Ru 0.436176(17) -0.016702(19) 0.709166(16) 0.02975(9) Uani 1 1 d . . .
P1 P 0.48932(7) -0.08623(7) 0.81451(6) 0.0331(2) Uani 1 1 d . . .
P2 P 0.57548(7) 0.00259(6) 0.66043(7) 0.0352(3) Uani 1 1 d . . .
Cl1 Cl 0.43190(7) -0.14224(6) 0.64579(7) 0.0466(3) Uani 1 1 d . . .
C1 C 0.5400(3) -0.0274(3) 0.8838(2) 0.0390(10) Uani 1 1 d . . .
C2 C 0.5671(3) 0.0112(3) 0.9362(3) 0.0379(10) Uani 1 1 d . . .
C3 C 0.5969(3) 0.0554(3) 1.0041(3) 0.0463(11) Uani 1 1 d . . .
C4 C 0.5712(3) 0.0097(3) 1.0764(3) 0.0573(14) Uani 1 1 d . . .
H4A H 0.5098 0.0034 1.0777 0.086 Uiso 1 1 calc R . .
H4B H 0.5897 0.0386 1.1209 0.086 Uiso 1 1 calc R . .
H4C H 0.5981 -0.0417 1.0759 0.086 Uiso 1 1 calc R . .
C5 C 0.6952(3) 0.0658(4) 1.0016(3) 0.0599(14) Uani 1 1 d . . .
H5A H 0.7223 0.0146 0.9988 0.09 Uiso 1 1 calc R . .
H5B H 0.714 0.0928 1.0472 0.09 Uiso 1 1 calc R . .
H5C H 0.7107 0.0966 0.9574 0.09 Uiso 1 1 calc R . .
C6 C 0.5537(4) 0.1381(3) 1.0056(4) 0.0703(17) Uani 1 1 d . . .
H6A H 0.5654 0.1653 0.9583 0.105 Uiso 1 1 calc R . .
H6B H 0.5764 0.1684 1.0477 0.105 Uiso 1 1 calc R . .
H6C H 0.4926 0.1319 1.0118 0.105 Uiso 1 1 calc R . .
C7 C 0.5677(3) -0.1665(3) 0.8011(3) 0.0411(11) Uani 1 1 d . . .
C8 C 0.5391(4) -0.2435(3) 0.7910(3) 0.0619(15) Uani 1 1 d . . .
H8 H 0.4805 -0.2546 0.7878 0.074 Uiso 1 1 calc R . .
C9 C 0.6004(5) -0.3045(4) 0.7855(4) 0.079(2) Uani 1 1 d . . .
H9 H 0.5821 -0.3569 0.781 0.095 Uiso 1 1 calc R . .
C10 C 0.6853(5) -0.2884(5) 0.7867(3) 0.080(2) Uani 1 1 d . . .
H10 H 0.7247 -0.3297 0.7818 0.096 Uiso 1 1 calc R . .
C11 C 0.7145(5) -0.2124(5) 0.7949(3) 0.074(2) Uani 1 1 d . . .
H11 H 0.7733 -0.2017 0.7949 0.088 Uiso 1 1 calc R . .
C12 C 0.6551(3) -0.1511(4) 0.8034(3) 0.0519(14) Uani 1 1 d . . .
H12 H 0.6744 -0.0993 0.8106 0.062 Uiso 1 1 calc R . .
C13 C 0.4049(3) -0.1352(2) 0.8704(3) 0.0364(10) Uani 1 1 d . . .
C14 C 0.4131(3) -0.1407(3) 0.9505(3) 0.0404(10) Uani 1 1 d . . .
H14 H 0.4612 -0.1198 0.9751 0.049 Uiso 1 1 calc R . .
C15 C 0.3487(3) -0.1777(3) 0.9923(3) 0.0492(12) Uani 1 1 d . . .
H15 H 0.3528 -0.1798 1.0455 0.059 Uiso 1 1 calc R . .
C16 C 0.2781(3) -0.2115(3) 0.9561(3) 0.0531(13) Uani 1 1 d . . .
H16 H 0.2354 -0.2365 0.9848 0.064 Uiso 1 1 calc R . .
C17 C 0.2717(3) -0.2079(3) 0.8776(3) 0.0557(13) Uani 1 1 d . . .
H17 H 0.2248 -0.2311 0.853 0.067 Uiso 1 1 calc R . .
C18 C 0.3347(3) -0.1699(3) 0.8350(3) 0.0458(11) Uani 1 1 d . . .
H18 H 0.3297 -0.1677 0.7818 0.055 Uiso 1 1 calc R . .
C19 C 0.6284(3) -0.0798(3) 0.6219(3) 0.0436(11) Uani 1 1 d . . .
C20 C 0.6611(3) -0.1323(3) 0.5870(3) 0.0440(11) Uani 1 1 d . . .
C21 C 0.6978(3) -0.1976(3) 0.5402(3) 0.0494(12) Uani 1 1 d . . .
C22 C 0.6818(4) -0.2773(3) 0.5809(4) 0.0699(16) Uani 1 1 d . . .
H22A H 0.7102 -0.2771 0.6298 0.105 Uiso 1 1 calc R . .
H22B H 0.7042 -0.3198 0.5501 0.105 Uiso 1 1 calc R . .
H22C H 0.621 -0.2846 0.5882 0.105 Uiso 1 1 calc R . .
C23 C 0.7954(3) -0.1847(4) 0.5290(4) 0.0721(17) Uani 1 1 d . . .
H23A H 0.8229 -0.1806 0.5781 0.108 Uiso 1 1 calc R . .
H23B H 0.8048 -0.1367 0.5005 0.108 Uiso 1 1 calc R . .
H23C H 0.8192 -0.2289 0.5013 0.108 Uiso 1 1 calc R . .
C24 C 0.6515(4) -0.1972(4) 0.4625(3) 0.0742(17) Uani 1 1 d . . .
H24A H 0.6705 -0.2417 0.4325 0.111 Uiso 1 1 calc R . .
H24B H 0.6646 -0.1488 0.4358 0.111 Uiso 1 1 calc R . .
H24C H 0.5904 -0.2007 0.4706 0.111 Uiso 1 1 calc R . .
C25 C 0.5719(3) 0.0677(3) 0.5765(3) 0.0370(10) Uani 1 1 d . . .
C26 C 0.5561(3) 0.0357(3) 0.5047(3) 0.0443(11) Uani 1 1 d . . .
H26 H 0.5523 -0.0191 0.4989 0.053 Uiso 1 1 calc R . .
C27 C 0.5460(4) 0.0845(3) 0.4414(3) 0.0575(14) Uani 1 1 d . . .
H27 H 0.5352 0.0622 0.3935 0.069 Uiso 1 1 calc R . .
C28 C 0.5518(3) 0.1658(3) 0.4485(3) 0.0562(14) Uani 1 1 d . . .
H28 H 0.5445 0.1983 0.4058 0.067 Uiso 1 1 calc R . .
C29 C 0.5684(3) 0.1987(3) 0.5192(3) 0.0507(13) Uani 1 1 d . . .
H29 H 0.5729 0.2535 0.5244 0.061 Uiso 1 1 calc R . .
C30 C 0.5783(3) 0.1498(3) 0.5829(3) 0.0444(11) Uani 1 1 d . . .
H30 H 0.5893 0.1724 0.6306 0.053 Uiso 1 1 calc R . .
C31 C 0.6559(3) 0.0497(3) 0.7203(3) 0.0410(10) Uani 1 1 d . . .
C32 C 0.6340(3) 0.1143(3) 0.7644(3) 0.0505(12) Uani 1 1 d . . .
H32 H 0.5763 0.1281 0.7695 0.061 Uiso 1 1 calc R . .
C33 C 0.6973(4) 0.1601(4) 0.8021(3) 0.0630(16) Uani 1 1 d . . .
H33 H 0.682 0.2055 0.8293 0.076 Uiso 1 1 calc R . .
C34 C 0.7821(4) 0.1364(5) 0.7977(3) 0.079(2) Uani 1 1 d . . .
H34 H 0.8244 0.1654 0.8231 0.095 Uiso 1 1 calc R . .
C35 C 0.8045(4) 0.0709(5) 0.7566(4) 0.084(2) Uani 1 1 d . . .
H35 H 0.8619 0.0551 0.7556 0.101 Uiso 1 1 calc R . .
C36 C 0.7447(3) 0.0275(4) 0.7166(3) 0.0625(16) Uani 1 1 d . . .
H36 H 0.7617 -0.016 0.6873 0.075 Uiso 1 1 calc R . .
C37 C 0.4075(3) 0.1307(3) 0.8475(3) 0.0534(13) Uani 1 1 d . . .
H37A H 0.3734 0.1779 0.8531 0.08 Uiso 1 1 calc R . .
H37B H 0.4673 0.1449 0.8443 0.08 Uiso 1 1 calc R . .
H37C H 0.3986 0.0967 0.891 0.08 Uiso 1 1 calc R . .
C38 C 0.3811(3) 0.0875(3) 0.7753(3) 0.0388(10) Uani 1 1 d . . .
C39 C 0.3219(3) 0.0244(3) 0.7785(3) 0.0411(11) Uani 1 1 d . . .
H39 H 0.3031 0.0063 0.8261 0.049 Uiso 1 1 calc R . .
C40 C 0.2904(2) -0.0117(4) 0.7119(2) 0.0400(9) Uani 1 1 d . . .
H40 H 0.2528 -0.0546 0.7157 0.048 Uiso 1 1 calc R . .
C41 C 0.3156(2) 0.0168(2) 0.6383(3) 0.0355(10) Uani 1 1 d . . .
C42 C 0.3745(3) 0.0788(2) 0.6343(3) 0.0357(9) Uani 1 1 d . . .
H42 H 0.3913 0.0982 0.5867 0.043 Uiso 1 1 calc R . .
C43 C 0.4094(3) 0.1128(3) 0.7018(3) 0.0359(10) Uani 1 1 d . . .
H43 H 0.4513 0.1521 0.6979 0.043 Uiso 1 1 calc R . .
C44 C 0.2728(3) -0.0181(3) 0.5684(2) 0.0459(9) Uani 1 1 d . . .
H44 H 0.2595 -0.0738 0.5797 0.055 Uiso 1 1 calc R . .
C45 C 0.3272(3) -0.0164(4) 0.4950(3) 0.0590(12) Uani 1 1 d . . .
H45A H 0.2976 -0.0444 0.455 0.088 Uiso 1 1 calc R . .
H45B H 0.3818 -0.0413 0.5046 0.088 Uiso 1 1 calc R . .
H45C H 0.3363 0.0377 0.4796 0.088 Uiso 1 1 calc R . .
C46 C 0.1878(4) 0.0252(4) 0.5567(4) 0.0674(16) Uani 1 1 d . . .
H46A H 0.1521 0.0182 0.6012 0.101 Uiso 1 1 calc R . .
H46B H 0.159 0.004 0.5124 0.101 Uiso 1 1 calc R . .
H46C H 0.1987 0.0808 0.549 0.101 Uiso 1 1 calc R . .
C90 C 0.5324(6) -0.5820(4) 0.7170(4) 0.096(2) Uani 1 1 d D . .
F1 F 0.4698(10) -0.5821(5) 0.6704(9) 0.351(10) Uani 1 1 d D . .
F2 F 0.5921(10) -0.5831(6) 0.6692(6) 0.330(9) Uani 1 1 d D . .
F3 F 0.5344(4) -0.5110(3) 0.7466(3) 0.1308(16) Uani 1 1 d D . .
S1 S 0.5347(2) 0.33907(12) 0.77558(11) 0.1118(9) Uani 1 1 d D . .
O1 O 0.5277(5) 0.2705(3) 0.7293(3) 0.119(2) Uani 1 1 d D . .
O2 O 0.6066(9) 0.3554(5) 0.8156(7) 0.374(12) Uani 1 1 d D . .
O3 O 0.4556(9) 0.3512(6) 0.8116(9) 0.437(16) Uani 1 1 d D . .

loop_
_atom_site_aniso_label
_atom_site_aniso_U_11
_atom_site_aniso_U_22
_atom_site_aniso_U_33
_atom_site_aniso_U_23
_atom_site_aniso_U_13
_atom_site_aniso_U_12
Ru1 0.02790(14) 0.02576(15) 0.03559(15) -0.00110(17) 0.00077(13) 0.00219(17)
P1 0.0335(5) 0.0266(5) 0.0392(6) 0.0008(4) 0.0003(5) 0.0023(5)
P2 0.0317(5) 0.0355(7) 0.0384(6) 0.0022(4) 0.0032(4) 0.0049(4)
Cl1 0.0548(7) 0.0325(6) 0.0526(7) -0.0107(5) -0.0024(5) 0.0031(5)
C1 0.037(2) 0.035(3) 0.045(2) 0.007(2) -0.0017(18) -0.001(2)
C2 0.037(2) 0.034(2) 0.043(2) 0.0034(18) -0.0021(19) -0.0004(18)
C3 0.042(3) 0.046(3) 0.050(3) -0.001(2) -0.008(2) -0.008(2)
C4 0.058(3) 0.068(4) 0.045(3) -0.003(2) -0.001(2) -0.012(3)
C5 0.046(3) 0.072(4) 0.062(3) 0.001(3) -0.011(3) -0.017(3)
C6 0.084(4) 0.050(3) 0.076(4) -0.020(3) -0.029(3) -0.001(3)
C7 0.047(3) 0.039(3) 0.038(2) 0.0048(19) 0.002(2) 0.010(2)
C8 0.068(4) 0.036(3) 0.081(4) 0.006(2) 0.012(3) 0.011(3)
C9 0.101(5) 0.043(3) 0.093(5) -0.001(3) 0.007(4) 0.032(3)
C10 0.089(5) 0.079(5) 0.071(4) 0.005(3) 0.006(3) 0.055(4)
C11 0.066(4) 0.103(6) 0.051(4) 0.007(3) -0.001(3) 0.041(4)
C12 0.036(3) 0.071(4) 0.049(3) 0.003(3) -0.004(2) 0.018(2)
C13 0.038(2) 0.026(2) 0.045(3) -0.0005(19) 0.002(2) 0.0050(18)
C14 0.045(3) 0.033(2) 0.044(3) 0.000(2) 0.001(2) 0.0025(19)
C15 0.054(3) 0.047(3) 0.047(3) 0.009(2) 0.010(2) 0.004(2)
C16 0.043(3) 0.046(3) 0.070(4) 0.011(3) 0.012(2) -0.002(2)
C17 0.046(3) 0.048(3) 0.073(4) 0.009(3) 0.001(3) -0.011(2)
C18 0.047(3) 0.040(3) 0.051(3) 0.003(2) -0.002(2) -0.006(2)
C19 0.044(2) 0.044(3) 0.042(2) 0.009(2) 0.007(2) 0.009(2)
C20 0.043(2) 0.046(3) 0.043(3) 0.005(2) 0.004(2) 0.011(2)
C21 0.044(3) 0.050(3) 0.054(3) -0.010(2) 0.008(2) 0.006(2)
C22 0.077(4) 0.047(3) 0.086(4) -0.005(3) 0.012(3) 0.003(3)
C23 0.049(3) 0.069(4) 0.099(5) -0.022(3) 0.014(3) 0.006(3)
C24 0.070(4) 0.091(5) 0.061(4) -0.018(3) -0.004(3) 0.004(3)
C25 0.031(2) 0.037(2) 0.043(2) 0.0038(19) 0.0093(19) 0.0029(17)
C26 0.045(3) 0.041(3) 0.047(3) 0.003(2) 0.006(2) 0.000(2)
C27 0.074(4) 0.059(4) 0.039(3) 0.002(2) 0.001(2) 0.006(3)
C28 0.045(3) 0.065(4) 0.059(3) 0.024(3) 0.004(2) 0.002(2)
C29 0.039(3) 0.041(3) 0.072(4) 0.013(2) 0.006(2) -0.001(2)
C30 0.036(2) 0.043(3) 0.055(3) 0.000(2) 0.003(2) 0.0000(19)
C31 0.028(2) 0.053(3) 0.043(3) 0.006(2) 0.0011(18) 0.0036(19)
C32 0.035(3) 0.060(3) 0.057(3) 0.004(3) -0.005(2) -0.008(2)
C33 0.063(4) 0.071(4) 0.055(3) 0.000(3) -0.014(3) -0.013(3)
C34 0.048(3) 0.134(7) 0.054(4) 0.012(4) -0.011(3) -0.029(4)
C35 0.027(3) 0.157(7) 0.069(4) 0.001(5) -0.003(3) -0.001(4)
C36 0.033(3) 0.104(5) 0.051(3) 0.004(3) 0.004(2) 0.008(3)
C37 0.055(3) 0.050(3) 0.055(3) -0.018(3) -0.003(3) 0.012(3)
C38 0.038(2) 0.036(2) 0.042(3) -0.0044(19) -0.0019(19) 0.0152(19)
C39 0.038(2) 0.042(3) 0.043(3) -0.0023(19) 0.007(2) 0.016(2)
C40 0.0224(16) 0.042(2) 0.055(2) 0.010(2) 0.0056(17) -0.002(2)
C41 0.0261(19) 0.033(2) 0.047(3) 0.0007(18) -0.0093(18) 0.0096(16)
C42 0.030(2) 0.032(2) 0.045(3) 0.0033(18) 0.0006(19) 0.0030(17)
C43 0.031(2) 0.028(2) 0.049(3) 0.0002(19) -0.0012(19) 0.0111(17)
C44 0.047(2) 0.042(2) 0.049(2) -0.003(3) -0.0067(18) -0.008(3)
C45 0.070(3) 0.059(3) 0.048(3) -0.010(3) -0.003(2) -0.013(4)
C46 0.055(3) 0.074(4) 0.073(4) -0.003(3) -0.026(3) 0.006(3)
C90 0.146(7) 0.069(5) 0.074(5) -0.014(4) -0.019(5) -0.012(5)
F1 0.496(18) 0.104(5) 0.451(17) 0.029(8) -0.388(17) -0.015(9)
F2 0.63(2) 0.163(7) 0.197(9) 0.011(7) 0.263(14) -0.003(13)
F3 0.183(4) 0.046(2) 0.163(4) -0.005(3) -0.013(4) -0.011(3)
S1 0.219(3) 0.0515(10) 0.0644(11) -0.0088(8) 0.0183(15) -0.0261(14)
O1 0.192(6) 0.039(3) 0.127(4) -0.027(3) -0.018(4) 0.006(3)
O2 0.74(3) 0.085(5) 0.293(13) 0.017(7) -0.397(19) -0.031(10)
O3 0.68(3) 0.174(10) 0.46(2) -0.177(12) 0.49(2) -0.227(15)

loop_
_geom_bond_atom_site_label_1
_geom_bond_atom_site_label_2
_geom_bond_distance
_geom_bond_site_symmetry_2
_geom_bond_publ_flag
Ru1 C43 2.222(4) . ?
Ru1 C39 2.255(4) . ?
Ru1 C40 2.265(3) . ?
Ru1 C38 2.266(4) . ?
Ru1 C42 2.280(4) . ?
Ru1 C41 2.312(4) . ?
Ru1 P1 2.3278(12) . ?
Ru1 P2 2.3451(11) . ?
Ru1 Cl1 2.3849(11) . ?
P1 C1 1.748(5) . ?
P1 C13 1.829(5) . ?
P1 C7 1.833(5) . ?
P2 C19 1.745(5) . ?
P2 C31 1.810(5) . ?
P2 C25 1.828(4) . ?
C1 C2 1.196(6) . ?
C2 C3 1.473(7) . ?
C3 C4 1.529(7) . ?
C3 C5 1.536(7) . ?
C3 C6 1.545(8) . ?
C4 H4A 0.96 . ?
C4 H4B 0.96 . ?
C4 H4C 0.96 . ?
C5 H5A 0.96 . ?
C5 H5B 0.96 . ?
C5 H5C 0.96 . ?
C6 H6A 0.96 . ?
C6 H6B 0.96 . ?
C6 H6C 0.96 . ?
C7 C8 1.380(8) . ?
C7 C12 1.382(7) . ?
C8 C9 1.403(8) . ?
C8 H8 0.93 . ?
C9 C10 1.344(11) . ?
C9 H9 0.93 . ?
C10 C11 1.365(11) . ?
C10 H10 0.93 . ?
C11 C12 1.391(8) . ?
C11 H11 0.93 . ?
C12 H12 0.93 . ?
C13 C18 1.382(6) . ?
C13 C14 1.404(6) . ?
C14 C15 1.385(6) . ?
C14 H14 0.93 . ?
C15 C16 1.386(7) . ?
C15 H15 0.93 . ?
C16 C17 1.372(7) . ?
C16 H16 0.93 . ?
C17 C18 1.386(7) . ?
C17 H17 0.93 . ?
C18 H18 0.93 . ?
C19 C20 1.187(6) . ?
C20 C21 1.483(7) . ?
C21 C24 1.532(7) . ?
C21 C22 1.537(8) . ?
C21 C23 1.542(7) . ?
C22 H22A 0.96 . ?
C22 H22B 0.96 . ?
C22 H22C 0.96 . ?
C23 H23A 0.96 . ?
C23 H23B 0.96 . ?
C23 H23C 0.96 . ?
C24 H24A 0.96 . ?
C24 H24B 0.96 . ?
C24 H24C 0.96 . ?
C25 C26 1.384(7) . ?
C25 C30 1.389(6) . ?
C26 C27 1.385(7) . ?
C26 H26 0.93 . ?
C27 C28 1.377(8) . ?
C27 H27 0.93 . ?
C28 C29 1.374(8) . ?
C28 H28 0.93 . ?
C29 C30 1.391(7) . ?
C29 H29 0.93 . ?
C30 H30 0.93 . ?
C31 C32 1.373(7) . ?
C31 C36 1.430(6) . ?
C32 C33 1.410(7) . ?
C32 H32 0.93 . ?
C33 C34 1.378(9) . ?
C33 H33 0.93 . ?
C34 C35 1.360(10) . ?
C34 H34 0.93 . ?
C35 C36 1.372(9) . ?
C35 H35 0.93 . ?
C36 H36 0.93 . ?
C37 C38 1.510(7) . ?
C37 H37A 0.96 . ?
C37 H37B 0.96 . ?
C37 H37C 0.96 . ?
C38 C39 1.405(7) . ?
C38 C43 1.419(6) . ?
C39 C40 1.399(7) . ?
C39 H39 0.93 . ?
C40 C41 1.424(6) . ?
C40 H40 0.93 . ?
C41 C42 1.389(6) . ?
C41 C44 1.506(6) . ?
C42 C43 1.415(6) . ?
C42 H42 0.93 . ?
C43 H43 0.93 . ?
C44 C46 1.521(7) . ?
C44 C45 1.531(6) . ?
C44 H44 0.98 . ?
C45 H45A 0.96 . ?
C45 H45B 0.96 . ?
C45 H45C 0.96 . ?
C46 H46A 0.96 . ?
C46 H46B 0.96 . ?
C46 H46C 0.96 . ?
C90 F2 1.246(8) . ?
C90 F1 1.266(7) . ?
C90 F3 1.302(7) . ?
C90 S1 1.676(8) 1_545 ?
S1 O2 1.344(8) . ?
S1 O3 1.395(8) . ?
S1 O1 1.412(4) . ?
S1 C90 1.676(8) 1_565 ?
